data_4026401
loop_
_publ_author_name
'Christopher P. Hencken'
'Douglas T. Genna'
'Maxime A. Siegler'
'Gary H. Posner'

_publ_contact_author_address
;Department of Chemistry
Johns Hopkins University
Baltimore
MD 21218
USA
;
_publ_contact_author_email ghp@jhu.edu
_publ_contact_author_name 'Gary H. Posner'
_publ_contact_author_phone '(410) 516-4670'
_publ_section_title
;
 Highly Stereocontrolled and Regiocontrolled Syntheses of
 2,3,4-Trisubstituted Alkanoates and Lactones
;
_journal_name_full 'Journal of Organic Chemistry'
_journal_page_first 5149
_journal_page_last 5155
_journal_paper_doi 10.1021/jo200795f
_journal_volume 76
_journal_year 2011
_chemical_formula_moiety 'C11 H11 Cl O3'
_chemical_formula_sum 'C11 H11 Cl O3'
_chemical_formula_weight 226.65
_chemical_name_systematic
; 
 ? 
;
_space_group_IT_number 14
_symmetry_cell_setting monoclinic
_symmetry_space_group_name_Hall '-P 2yn'
_symmetry_space_group_name_H-M 'P 1 21/n 1'
_atom_sites_solution_hydrogens difmap
_atom_sites_solution_primary direct
_atom_sites_solution_secondary difmap
_audit_creation_method SHELXL-97
_cell_angle_alpha 90.00
_cell_angle_beta 98.353(2)
_cell_angle_gamma 90.00
_cell_formula_units_Z 4
_cell_length_a 7.8322(2)
_cell_length_b 11.2780(3)
_cell_length_c 11.6378(3)
_cell_measurement_reflns_used 5112
_cell_measurement_temperature 110(2)
_cell_measurement_theta_max 26.32
_cell_measurement_theta_min 1.77
_cell_volume 1017.08(5)
_computing_cell_refinement
;
CrysAlisPro, Oxford Diffraction Ltd.,
Version 1.171.34.36 (release 02-08-2010 CrysAlis171 .NET)
(compiled Aug  2 2010,13:00:58)
;
_computing_data_collection
;
CrysAlisPro, Oxford Diffraction Ltd.,
Version 1.171.34.36 (release 02-08-2010 CrysAlis171 .NET)
(compiled Aug  2 2010,13:00:58)
;
_computing_data_reduction
;
CrysAlisPro, Oxford Diffraction Ltd.,
Version 1.171.34.36 (release 02-08-2010 CrysAlis171 .NET)
(compiled Aug  2 2010,13:00:58)
;
_computing_molecular_graphics 'SHELXTL v6.10 (Sheldrick, 2008)'
_computing_publication_material 'SHELXTL v6.10 (Sheldrick, 2008)'
_computing_structure_refinement 'SHELXL-97 (Sheldrick, 2008)'
_computing_structure_solution 'SHELXS-97 (Sheldrick, 2008)'
_diffrn_ambient_temperature 110(2)
_diffrn_detector_area_resol_mean 15.9890
_diffrn_measured_fraction_theta_full 1.000
_diffrn_measured_fraction_theta_max 1.000
_diffrn_measurement_device_type 'Goniometer KM4/Xcalibur, detector: Sapphire3'
_diffrn_measurement_method '\w scans'
_diffrn_radiation_monochromator graphite
_diffrn_radiation_source 'Enhance (Mo) X-ray Source'
_diffrn_radiation_type MoK\a
_diffrn_radiation_wavelength 0.71073
_diffrn_reflns_av_R_equivalents 0.0415
_diffrn_reflns_av_sigmaI/netI 0.0381
_diffrn_reflns_limit_h_max 9
_diffrn_reflns_limit_h_min -9
_diffrn_reflns_limit_k_max 13
_diffrn_reflns_limit_k_min -13
_diffrn_reflns_limit_l_max 14
_diffrn_reflns_limit_l_min -14
_diffrn_reflns_number 8505
_diffrn_reflns_theta_full 26.00
_diffrn_reflns_theta_max 26.00
_diffrn_reflns_theta_min 2.53
_exptl_absorpt_coefficient_mu 0.357
_exptl_absorpt_correction_T_max 0.977
_exptl_absorpt_correction_T_min 0.896
_exptl_absorpt_correction_type analytical
_exptl_absorpt_process_details
;
CrysAlisPro, Oxford Diffraction Ltd.,
Version 1.171.34.36 (release 02-08-2010 CrysAlis171 .NET)
(compiled Aug  2 2010,13:00:58)
Analytical numeric absorption correction using a multifaceted crystal
            model based on expressions derived by R.C. Clark & J.S. Reid.
(Clark, R. C. & Reid, J. S. (1995). Acta Cryst. A51, 887-897)
;
_exptl_crystal_colour colorless
_exptl_crystal_density_diffrn 1.480
_exptl_crystal_description rod
_exptl_crystal_F_000 472
_exptl_crystal_size_max 0.54
_exptl_crystal_size_mid 0.15
_exptl_crystal_size_min 0.09
_refine_diff_density_max 0.268
_refine_diff_density_min -0.229
_refine_diff_density_rms 0.049
_refine_ls_extinction_method none
_refine_ls_goodness_of_fit_ref 1.046
_refine_ls_hydrogen_treatment mixed
_refine_ls_matrix_type full
_refine_ls_number_parameters 139
_refine_ls_number_reflns 1995
_refine_ls_number_restraints 0
_refine_ls_restrained_S_all 1.046
_refine_ls_R_factor_all 0.0387
_refine_ls_R_factor_gt 0.0303
_refine_ls_shift/su_max 0.001
_refine_ls_shift/su_mean 0.000
_refine_ls_structure_factor_coef Fsqd
_refine_ls_weighting_details 'calc w=1/[\s^2^(Fo^2^)+(0.0301P)^2^+0.4366P] where P=(Fo^2^+2Fc^2^)/3'
_refine_ls_weighting_scheme calc
_refine_ls_wR_factor_gt 0.0752
_refine_ls_wR_factor_ref 0.0791
_reflns_number_gt 1690
_reflns_number_total 1995
_reflns_threshold_expression I>2\s(I)
_cod_data_source_file jo200795f_si_002_3.cif
_cod_data_source_block 6
_cod_original_sg_symbol_H-M 'P 21/n'
_cod_database_code 4026401

loop_
_symmetry_equiv_pos_as_xyz
'x, y, z'
'-x+1/2, y+1/2, -z+1/2'
'-x, -y, -z'
'x-1/2, -y-1/2, z-1/2'

loop_
_atom_site_label
_atom_site_type_symbol
_atom_site_fract_x
_atom_site_fract_y
_atom_site_fract_z
_atom_site_U_iso_or_equiv
_atom_site_adp_type
_atom_site_occupancy
_atom_site_symmetry_multiplicity
_atom_site_calc_flag
_atom_site_refinement_flags
Cl1 Cl 0.39740(5) 0.50638(4) 0.85954(3) 0.02416(13) Uani 1 1 d .
O1 O 0.29137(14) 0.49946(8) 0.52530(9) 0.0151(2) Uani 1 1 d .
O2 O 0.31471(14) 0.66138(9) 0.63563(9) 0.0210(3) Uani 1 1 d .
O3 O 0.16167(13) 0.34495(9) 0.70240(9) 0.0169(2) Uani 1 1 d .
H3A H 0.154(2) 0.2872(17) 0.7448(16) 0.025 Uiso 1 1 d .
C1 C 0.33630(19) 0.55640(13) 0.62611(13) 0.0152(3) Uani 1 1 d .
C2 C 0.4173(2) 0.46737(13) 0.71574(13) 0.0162(3) Uani 1 1 d .
H2 H 0.5429 0.4610 0.7093 0.019 Uiso 1 1 calc R
C3 C 0.32918(19) 0.35130(13) 0.67177(13) 0.0149(3) Uani 1 1 d .
H3 H 0.4003 0.2804 0.6992 0.018 Uiso 1 1 calc R
C4 C 0.32002(19) 0.37035(12) 0.54103(13) 0.0146(3) Uani 1 1 d .
H4 H 0.4331 0.3484 0.5166 0.017 Uiso 1 1 calc R
C5 C 0.1758(2) 0.30586(13) 0.46561(13) 0.0182(3) Uani 1 1 d .
H5A H 0.1849 0.2200 0.4833 0.022 Uiso 1 1 calc R
H5B H 0.0638 0.3339 0.4853 0.022 Uiso 1 1 calc R
C6 C 0.17775(18) 0.32346(13) 0.33717(13) 0.0150(3) Uani 1 1 d .
C7 C 0.0887(2) 0.41715(13) 0.27786(14) 0.0179(3) Uani 1 1 d .
H7 H 0.0290 0.4725 0.3190 0.021 Uiso 1 1 calc R
C8 C 0.0865(2) 0.43037(14) 0.15895(14) 0.0214(4) Uani 1 1 d .
H8 H 0.0247 0.4943 0.1193 0.026 Uiso 1 1 calc R
C9 C 0.1737(2) 0.35106(14) 0.09784(14) 0.0223(4) Uani 1 1 d .
H9 H 0.1710 0.3600 0.0164 0.027 Uiso 1 1 calc R
C10 C 0.26481(19) 0.25852(15) 0.15607(14) 0.0215(3) Uani 1 1 d .
H10 H 0.3259 0.2042 0.1148 0.026 Uiso 1 1 calc R
C11 C 0.26675(19) 0.24526(13) 0.27468(13) 0.0177(3) Uani 1 1 d .
H11 H 0.3299 0.1817 0.3140 0.021 Uiso 1 1 calc R

loop_
_atom_site_aniso_label
_atom_site_aniso_U_11
_atom_site_aniso_U_22
_atom_site_aniso_U_33
_atom_site_aniso_U_23
_atom_site_aniso_U_13
_atom_site_aniso_U_12
Cl1 0.0311(2) 0.0311(2) 0.0099(2) -0.00143(15) 0.00159(16) -0.00623(17)
O1 0.0216(6) 0.0127(5) 0.0106(5) 0.0002(4) 0.0005(4) -0.0012(4)
O2 0.0294(6) 0.0157(5) 0.0182(6) -0.0023(4) 0.0044(5) -0.0024(5)
O3 0.0170(6) 0.0173(5) 0.0169(6) 0.0057(4) 0.0045(4) -0.0008(4)
C1 0.0149(8) 0.0185(8) 0.0132(8) -0.0014(6) 0.0046(6) -0.0042(6)
C2 0.0160(8) 0.0220(7) 0.0103(7) 0.0004(6) 0.0017(6) -0.0003(6)
C3 0.0143(7) 0.0152(7) 0.0152(8) 0.0019(6) 0.0020(6) 0.0013(5)
C4 0.0176(8) 0.0121(7) 0.0142(8) 0.0012(6) 0.0032(6) 0.0011(6)
C5 0.0227(8) 0.0174(7) 0.0145(8) -0.0015(6) 0.0025(6) -0.0044(6)
C6 0.0157(7) 0.0141(7) 0.0147(8) -0.0023(6) 0.0003(6) -0.0048(6)
C7 0.0182(8) 0.0138(7) 0.0210(8) -0.0048(6) 0.0006(6) -0.0013(6)
C8 0.0238(9) 0.0166(7) 0.0216(9) 0.0038(6) -0.0043(7) -0.0035(6)
C9 0.0241(9) 0.0289(9) 0.0137(8) -0.0002(6) 0.0017(6) -0.0097(7)
C10 0.0174(8) 0.0268(8) 0.0209(9) -0.0077(7) 0.0044(6) -0.0004(6)
C11 0.0171(8) 0.0170(7) 0.0180(8) -0.0032(6) -0.0014(6) 0.0018(6)

loop_
_atom_type_symbol
_atom_type_description
_atom_type_scat_dispersion_real
_atom_type_scat_dispersion_imag
_atom_type_scat_source
C C 0.0033 0.0016 'International Tables Vol C Tables 4.2.6.8 and 6.1.1.4'
H H 0.0000 0.0000 'International Tables Vol C Tables 4.2.6.8 and 6.1.1.4'
Cl Cl 0.1484 0.1585 'International Tables Vol C Tables 4.2.6.8 and 6.1.1.4'
O O 0.0106 0.0060 'International Tables Vol C Tables 4.2.6.8 and 6.1.1.4'

loop_
_geom_angle_atom_site_label_1
_geom_angle_atom_site_label_2
_geom_angle_atom_site_label_3
_geom_angle
C1 O1 C4 110.34(11)
C3 O3 H3A 110.1(13)
O2 C1 O1 122.01(14)
O2 C1 C2 129.61(14)
O1 C1 C2 108.37(12)
C1 C2 C3 102.28(12)
C1 C2 Cl1 113.72(11)
C3 C2 Cl1 115.70(10)
C1 C2 H2 108.3
C3 C2 H2 108.3
Cl1 C2 H2 108.3
O3 C3 C4 110.36(12)
O3 C3 C2 110.43(12)
C4 C3 C2 99.56(11)
O3 C3 H3 112.0
C4 C3 H3 112.0
C2 C3 H3 112.0
O1 C4 C5 108.31(11)
O1 C4 C3 104.23(11)
C5 C4 C3 115.68(12)
O1 C4 H4 109.5
C5 C4 H4 109.5
C3 C4 H4 109.5
C6 C5 C4 113.38(12)
C6 C5 H5A 108.9
C4 C5 H5A 108.9
C6 C5 H5B 108.9
C4 C5 H5B 108.9
H5A C5 H5B 107.7
C7 C6 C11 118.31(14)
C7 C6 C5 120.92(13)
C11 C6 C5 120.76(13)
C8 C7 C6 120.52(14)
C8 C7 H7 119.7
C6 C7 H7 119.7
C9 C8 C7 120.47(14)
C9 C8 H8 119.8
C7 C8 H8 119.8
C8 C9 C10 119.58(15)
C8 C9 H9 120.2
C10 C9 H9 120.2
C9 C10 C11 119.93(15)
C9 C10 H10 120.0
C11 C10 H10 120.0
C10 C11 C6 121.18(14)
C10 C11 H11 119.4
C6 C11 H11 119.4

loop_
_geom_bond_atom_site_label_1
_geom_bond_atom_site_label_2
_geom_bond_distance
Cl1 C2 1.7589(15)
O1 C1 1.3390(18)
O1 C4 1.4805(16)
O2 C1 1.2034(18)
O3 C3 1.4104(18)
O3 H3A 0.824(19)
C1 C2 1.519(2)
C2 C3 1.533(2)
C2 H2 1.0000
C3 C4 1.528(2)
C3 H3 1.0000
C4 C5 1.513(2)
C4 H4 1.0000
C5 C6 1.510(2)
C5 H5A 0.9900
C5 H5B 0.9900
C6 C7 1.393(2)
C6 C11 1.393(2)
C7 C8 1.389(2)
C7 H7 0.9500
C8 C9 1.383(2)
C8 H8 0.9500
C9 C10 1.385(2)
C9 H9 0.9500
C10 C11 1.386(2)
C10 H10 0.9500
C11 H11 0.9500

loop_
_geom_hbond_atom_site_label_D
_geom_hbond_atom_site_label_H
_geom_hbond_atom_site_label_A
_geom_hbond_distance_DH
_geom_hbond_distance_HA
_geom_hbond_distance_DA
_geom_hbond_angle_DHA
_geom_hbond_site_symmetry_A
O3 H3A O2 0.824(19) 1.98(2) 2.7879(15) 167.3(18) 2_546

loop_
_geom_torsion_atom_site_label_1
_geom_torsion_atom_site_label_2
_geom_torsion_atom_site_label_3
_geom_torsion_atom_site_label_4
_geom_torsion
C4 O1 C1 O2 -175.63(13)
C4 O1 C1 C2 5.79(16)
O2 C1 C2 C3 153.39(16)
O1 C1 C2 C3 -28.17(15)
O2 C1 C2 Cl1 27.9(2)
O1 C1 C2 Cl1 -153.64(10)
C1 C2 C3 O3 -78.79(14)
Cl1 C2 C3 O3 45.38(15)
C1 C2 C3 C4 37.27(14)
Cl1 C2 C3 C4 161.44(10)
C1 O1 C4 C5 142.80(12)
C1 O1 C4 C3 19.10(15)
O3 C3 C4 O1 81.51(13)
C2 C3 C4 O1 -34.60(13)
O3 C3 C4 C5 -37.27(17)
C2 C3 C4 C5 -153.39(12)
O1 C4 C5 C6 66.09(16)
C3 C4 C5 C6 -177.40(12)
C4 C5 C6 C7 -89.78(17)
C4 C5 C6 C11 91.18(17)
C11 C6 C7 C8 1.2(2)
C5 C6 C7 C8 -177.84(14)
C6 C7 C8 C9 -0.4(2)
C7 C8 C9 C10 -0.5(2)
C8 C9 C10 C11 0.6(2)
C9 C10 C11 C6 0.2(2)
C7 C6 C11 C10 -1.1(2)
C5 C6 C11 C10 177.93(13)
